data_7207735
loop_
_publ_author_name
'Millar, David I. A.'
'Maynard-Casely, Helen E.'
'Allan, David R.'
'Cumming, Adam S.'
'Lennie, Alistair R.'
'Mackay, Alexandra J.'
'Oswald, Iain D. H.'
'Tang, Chiu C.'
'Pulham, Colin R.'

_publ_section_title
;
 Crystal engineering of energetic materials: Co-crystals of CL-20
;
_journal_issue 10
_journal_name_full CrystEngComm
_journal_page_first 3742
_journal_paper_doi 10.1039/c2ce05796d
_journal_volume 14
_journal_year 2012
_chemical_formula_moiety 'C24 H60 N21 O15 P3'
_chemical_formula_sum 'C24 H60 N21 O15 P3'
_chemical_formula_weight 229.60
_chemical_name_common 2,4,6,8,10,12-hexanitrohexaazisowurtzitane:
_space_group_IT_number 14
_symmetry_cell_setting monoclinic
_symmetry_space_group_name_Hall '-P 2ybc'
_symmetry_space_group_name_H-M 'P 1 21/c 1'
_atom_sites_solution_hydrogens geom
_atom_sites_solution_primary direct
_cell_angle_alpha 90
_cell_angle_beta 114.977(2)
_cell_angle_gamma 90
_cell_formula_units_Z 4
_cell_length_a 18.8930(3)
_cell_length_b 12.07295(13)
_cell_length_c 21.8241(4)
_cell_measurement_reflns_used 23790
_cell_measurement_temperature 100
_cell_measurement_theta_max 73
_cell_measurement_theta_min 2
_cell_volume 4512.40(14)
_computing_cell_refinement 'CrysAlis PRO (Oxford Diffraction)'
_computing_data_collection 'CrysAlis PRO (Oxford Diffraction)'
_computing_data_reduction 'CrysAlis PRO (Oxford Diffraction)'
_computing_molecular_graphics 'CAMERON (Watkin et al., 1996)'
_computing_publication_material 'CRYSTALS (Betteridge et al., 2003)'
_computing_structure_refinement 'CRYSTALS (Betteridge et al., 2003)'
_computing_structure_solution 'SIR92 (Altomare et al., 1994)'
_diffrn_ambient_temperature 100
_diffrn_measured_fraction_theta_full 0.995
_diffrn_measured_fraction_theta_max 0.983
_diffrn_measurement_device 'Oxford Diffraction Supernova'
_diffrn_measurement_device_type 'Atlas CCD'
_diffrn_measurement_method \w/2\q
_diffrn_radiation_monochromator graphite
_diffrn_radiation_type 'Cu K\a'
_diffrn_radiation_wavelength 1.54180
_diffrn_reflns_av_R_equivalents 0.067
_diffrn_reflns_limit_h_max 23
_diffrn_reflns_limit_h_min -21
_diffrn_reflns_limit_k_max 14
_diffrn_reflns_limit_k_min -14
_diffrn_reflns_limit_l_max 26
_diffrn_reflns_limit_l_min -27
_diffrn_reflns_number 43599
_diffrn_reflns_theta_full 70.502
_diffrn_reflns_theta_max 73.440
_diffrn_reflns_theta_min 2.580
_diffrn_standards_number 0
_exptl_absorpt_coefficient_mu 1.953
_exptl_absorpt_correction_T_max 0.89
_exptl_absorpt_correction_T_min 0.81
_exptl_absorpt_correction_type multi-scan
_exptl_absorpt_process_details 'CrysAlis PRO (Oxford Diffraction)'
_exptl_crystal_colour colourless
_exptl_crystal_density_diffrn 1.436
_exptl_crystal_density_method 'not measured'
_exptl_crystal_description shard
_exptl_crystal_F_000 2064
_exptl_crystal_size_max 0.351
_exptl_crystal_size_mid 0.105
_exptl_crystal_size_min 0.060
_refine_diff_density_max 0.64
_refine_diff_density_min -0.49
_refine_ls_extinction_method None
_refine_ls_goodness_of_fit_ref 1.0187
_refine_ls_hydrogen_treatment none
_refine_ls_matrix_type full
_refine_ls_number_parameters 568
_refine_ls_number_reflns 8920
_refine_ls_number_restraints 0
_refine_ls_R_factor_all 0.0535
_refine_ls_R_factor_gt 0.0456
_refine_ls_shift/su_max 0.0011371
_refine_ls_shift/su_mean 8.0992365
_refine_ls_structure_factor_coef Fsqd
_refine_ls_weighting_details
;
Method= Modified Sheldrick
w=1/[\s^2^(F^2^) + ( 0.11P)^2^ + 0.00P]
,where P=(max(Fo^2^,0) + 2Fc^2^)/3
;
_refine_ls_weighting_scheme calc
_refine_ls_wR_factor_all 0.1370
_refine_ls_wR_factor_gt 0.1329
_refine_ls_wR_factor_ref 0.1370
_reflns_limit_h_max 21
_reflns_limit_h_min -23
_reflns_limit_k_max 14
_reflns_limit_k_min 0
_reflns_limit_l_max 27
_reflns_limit_l_min 0
_reflns_number_gt 7321
_reflns_number_total 8920
_reflns_threshold_expression I>2.0\s(I)
_oxford_diffrn_Wilson_B_factor 2.36
_oxford_diffrn_Wilson_scale 0.19
_oxford_refine_ls_r_factor_ref 0.0535
_oxford_refine_ls_scale 2.214(17)
_oxford_reflns_number_all 8920
_oxford_reflns_threshold_expression_ref I>-10.0\s(I)
_cod_data_source_file c2ce05796d.txt
_cod_data_source_block 1
_cod_depositor_comments
;
The following automatic conversions were performed:

'_symmetry_cell_setting' value 'Monoclinic' changed to 'monoclinic'
according to /home/saulius/struct/CIF-dictionaries/cif_core.dic
dictionary named 'cif_core.dic' version 2.4.1 from 2010-06-29.

Automatic conversion script
Id: cif_fix_values 1715 2011-07-08 13:25:40Z adriana 
;
_cod_original_cell_volume 4512.41(14)
_cod_original_sg_symbol_H-M 'P 1 21/c 1 '
_cod_database_code 7207735

loop_
_symmetry_equiv_pos_as_xyz
x,y,z
-x,-y,-z
-x,y+1/2,-z+1/2
x,-y+1/2,z+1/2

loop_
_atom_site_label
_atom_site_type_symbol
_atom_site_fract_x
_atom_site_fract_y
_atom_site_fract_z
_atom_site_U_iso_or_equiv
_atom_site_occupancy
_atom_site_adp_type
_atom_site_refinement_flags_posn
P1 P 0.09884(3) 0.18905(4) 0.59544(2) 0.0227 1.0000 Uani .
O2 O 0.14746(9) 0.15424(13) 0.56073(7) 0.0299 1.0000 Uani .
N3 N 0.03303(10) 0.09553(14) 0.58928(9) 0.0258 1.0000 Uani .
C4 C -0.03949(13) 0.11404(19) 0.59648(12) 0.0324 1.0000 Uani .
C5 C 0.05292(14) -0.02135(17) 0.59157(12) 0.0316 1.0000 Uani .
N6 N 0.04211(11) 0.30037(15) 0.56570(10) 0.0302 1.0000 Uani .
C7 C -0.01740(15) 0.2966(2) 0.49544(12) 0.0371 1.0000 Uani .
C8 C 0.07676(16) 0.4094(2) 0.58481(16) 0.0449 1.0000 Uani .
N9 N 0.15484(10) 0.21341(15) 0.67577(9) 0.0272 1.0000 Uani .
C10 C 0.23501(13) 0.2519(2) 0.69895(13) 0.0366 1.0000 Uani .
C11 C 0.12147(15) 0.2313(2) 0.72405(11) 0.0365 1.0000 Uani .
P12 P 0.18086(3) -0.28840(4) 0.32362(2) 0.0204 1.0000 Uani .
O13 O 0.20667(9) -0.19254(12) 0.37050(7) 0.0275 1.0000 Uani .
N14 N 0.25694(11) -0.35826(15) 0.32814(10) 0.0306 1.0000 Uani .
C15 C 0.24913(17) -0.4633(2) 0.29225(14) 0.0419 1.0000 Uani .
C16 C 0.33481(16) -0.3091(3) 0.35466(18) 0.0545 1.0000 Uani .
N17 N 0.12782(10) -0.25954(14) 0.24276(8) 0.0254 1.0000 Uani .
C18 C 0.16640(14) -0.23292(19) 0.19902(11) 0.0317 1.0000 Uani .
C19 C 0.05838(13) -0.1913(2) 0.22739(12) 0.0340 1.0000 Uani .
N20 N 0.12193(11) -0.36862(14) 0.34192(9) 0.0267 1.0000 Uani .
C21 C 0.06561(15) -0.4463(2) 0.29609(13) 0.0385 1.0000 Uani .
C22 C 0.14702(17) -0.3981(2) 0.41292(12) 0.0391 1.0000 Uani .
P23 P 0.39799(3) 0.43221(4) 0.64653(3) 0.0240 1.0000 Uani .
O24 O 0.35699(9) 0.33514(12) 0.60540(8) 0.0307 1.0000 Uani .
N25 N 0.33269(10) 0.51837(14) 0.65173(9) 0.0271 1.0000 Uani .
C26 C 0.35722(13) 0.62132(17) 0.69071(11) 0.0298 1.0000 Uani .
C27 C 0.26034(17) 0.5320(3) 0.59255(16) 0.0598 1.0000 Uani .
N28 N 0.45845(11) 0.41428(15) 0.72625(10) 0.0308 1.0000 Uani .
C29 C 0.53736(14) 0.3722(2) 0.74516(15) 0.0444 1.0000 Uani .
C30 C 0.42769(16) 0.3799(2) 0.77467(12) 0.0405 1.0000 Uani .
N31 N 0.45360(14) 0.48950(18) 0.61450(12) 0.0406 1.0000 Uani .
C32 C 0.50351(16) 0.5848(2) 0.64440(16) 0.0439 1.0000 Uani .
C33 C 0.4408(3) 0.4674(4) 0.54632(18) 0.0742 1.0000 Uani .
O34 O 0.12110(9) 0.27522(12) 0.42676(8) 0.0318 1.0000 Uani .
N35 N 0.13136(10) 0.18511(15) 0.40664(9) 0.0281 1.0000 Uani .
O36 O 0.08601(10) 0.13570(14) 0.35658(9) 0.0413 1.0000 Uani .
N37 N 0.20126(9) 0.13073(13) 0.44547(8) 0.0202 1.0000 Uani .
C38 C 0.26389(11) 0.18942(16) 0.49828(9) 0.0204 1.0000 Uani .
N39 N 0.32752(10) 0.21722(14) 0.47907(8) 0.0230 1.0000 Uani .
N40 N 0.31236(11) 0.27724(15) 0.42162(9) 0.0299 1.0000 Uani .
O41 O 0.25280(10) 0.33226(14) 0.39947(8) 0.0373 1.0000 Uani .
O42 O 0.36162(10) 0.27131(15) 0.39869(9) 0.0388 1.0000 Uani .
C43 C 0.38546(11) 0.12893(16) 0.49800(10) 0.0227 1.0000 Uani .
N44 N 0.38670(9) 0.09590(14) 0.56242(8) 0.0219 1.0000 Uani .
C45 C 0.30706(11) 0.10793(16) 0.55873(9) 0.0206 1.0000 Uani .
N46 N 0.26808(9) 0.00271(13) 0.54251(8) 0.0200 1.0000 Uani .
N47 N 0.25620(10) -0.05778(15) 0.59155(8) 0.0244 1.0000 Uani .
O48 O 0.21950(9) -0.14413(13) 0.57313(8) 0.0308 1.0000 Uani .
O49 O 0.28164(10) -0.01786(14) 0.64805(7) 0.0330 1.0000 Uani .
C50 C 0.26082(11) -0.05085(16) 0.48127(9) 0.0194 1.0000 Uani .
C51 C 0.22041(11) 0.03050(15) 0.42036(9) 0.0206 1.0000 Uani .
N52 N 0.28005(10) 0.05310(14) 0.39441(8) 0.0231 1.0000 Uani .
C53 C 0.35617(11) 0.02654(16) 0.44724(10) 0.0222 1.0000 Uani .
N54 N 0.33662(9) -0.06862(13) 0.47830(8) 0.0211 1.0000 Uani .
N55 N 0.39479(10) -0.12419(15) 0.52899(9) 0.0271 1.0000 Uani .
O56 O 0.46160(9) -0.10976(15) 0.53437(8) 0.0357 1.0000 Uani .
O57 O 0.37545(10) -0.18521(14) 0.56408(8) 0.0353 1.0000 Uani .
N58 N 0.26232(12) 0.00596(15) 0.32950(9) 0.0295 1.0000 Uani .
O59 O 0.19509(10) 0.01477(13) 0.28873(7) 0.0347 1.0000 Uani .
O60 O 0.31657(11) -0.03137(16) 0.32000(9) 0.0414 1.0000 Uani .
N61 N 0.44910(10) 0.13656(15) 0.62190(9) 0.0278 1.0000 Uani .
O62 O 0.50682(9) 0.16902(16) 0.61619(9) 0.0397 1.0000 Uani .
O63 O 0.44016(10) 0.12668(13) 0.67341(7) 0.0331 1.0000 Uani .
H501 H 0.2325 -0.1197 0.4746 0.0232 1.0000 Uiso R
H451 H 0.3090 0.1337 0.6005 0.0237 1.0000 Uiso R
H511 H 0.1749 -0.0012 0.3851 0.0237 1.0000 Uiso R
H531 H 0.3932 0.0063 0.4296 0.0266 1.0000 Uiso R
H41 H -0.0814 0.0831 0.5581 0.0492 1.0000 Uiso R
H43 H -0.0362 0.0798 0.6377 0.0490 1.0000 Uiso R
H42 H -0.0488 0.1920 0.5973 0.0494 1.0000 Uiso R
H51 H 0.0090 -0.0616 0.5589 0.0479 1.0000 Uiso R
H53 H 0.0650 -0.0509 0.6357 0.0482 1.0000 Uiso R
H52 H 0.0970 -0.0299 0.5815 0.0482 1.0000 Uiso R
H71 H -0.0588 0.3511 0.4892 0.0571 1.0000 Uiso R
H72 H -0.0410 0.2222 0.4854 0.0583 1.0000 Uiso R
H73 H 0.0075 0.3156 0.4660 0.0579 1.0000 Uiso R
H81 H 0.0363 0.4629 0.5817 0.0700 1.0000 Uiso R
H82 H 0.1156 0.4102 0.6311 0.0688 1.0000 Uiso R
H83 H 0.1019 0.4316 0.5551 0.0703 1.0000 Uiso R
H102 H 0.2700 0.2128 0.7396 0.0557 1.0000 Uiso R
H101 H 0.2389 0.3303 0.7087 0.0555 1.0000 Uiso R
H103 H 0.2521 0.2395 0.6648 0.0558 1.0000 Uiso R
H111 H 0.1551 0.2035 0.7675 0.0559 1.0000 Uiso R
H113 H 0.0727 0.1923 0.7097 0.0560 1.0000 Uiso R
H112 H 0.1122 0.3097 0.7283 0.0559 1.0000 Uiso R
H151 H 0.2827 -0.5171 0.3227 0.0620 1.0000 Uiso R
H153 H 0.1962 -0.4911 0.2742 0.0626 1.0000 Uiso R
H152 H 0.2643 -0.4537 0.2555 0.0623 1.0000 Uiso R
H161 H 0.3721 -0.3616 0.3832 0.0843 1.0000 Uiso R
H162 H 0.3379 -0.2428 0.3805 0.0846 1.0000 Uiso R
H163 H 0.3477 -0.2913 0.3169 0.0847 1.0000 Uiso R
H181 H 0.1316 -0.2472 0.1524 0.0486 1.0000 Uiso R
H182 H 0.2123 -0.2778 0.2094 0.0485 1.0000 Uiso R
H183 H 0.1809 -0.1558 0.2026 0.0482 1.0000 Uiso R
H192 H 0.0226 -0.1976 0.1805 0.0503 1.0000 Uiso R
H191 H 0.0324 -0.2161 0.2544 0.0505 1.0000 Uiso R
H193 H 0.0711 -0.1144 0.2373 0.0514 1.0000 Uiso R
H211 H 0.0184 -0.4423 0.3030 0.0586 1.0000 Uiso R
H213 H 0.0857 -0.5200 0.3064 0.0585 1.0000 Uiso R
H212 H 0.0531 -0.4286 0.2497 0.0585 1.0000 Uiso R
H221 H 0.1012 -0.4051 0.4220 0.0601 1.0000 Uiso R
H223 H 0.1738 -0.4683 0.4214 0.0598 1.0000 Uiso R
H222 H 0.1826 -0.3439 0.4426 0.0602 1.0000 Uiso R
H261 H 0.3181 0.6423 0.7058 0.0464 1.0000 Uiso R
H262 H 0.4065 0.6127 0.7301 0.0452 1.0000 Uiso R
H263 H 0.3612 0.6800 0.6620 0.0455 1.0000 Uiso R
H271 H 0.2194 0.5560 0.6049 0.0910 1.0000 Uiso R
H272 H 0.2660 0.5878 0.5623 0.0917 1.0000 Uiso R
H273 H 0.2443 0.4628 0.5691 0.0904 1.0000 Uiso R
H292 H 0.5737 0.4038 0.7874 0.0666 1.0000 Uiso R
H291 H 0.5536 0.3925 0.7098 0.0664 1.0000 Uiso R
H293 H 0.5388 0.2928 0.7486 0.0668 1.0000 Uiso R
H301 H 0.4606 0.4053 0.8201 0.0619 1.0000 Uiso R
H303 H 0.3762 0.4114 0.7627 0.0616 1.0000 Uiso R
H302 H 0.4232 0.2990 0.7759 0.0618 1.0000 Uiso R
H321 H 0.5529 0.5737 0.6410 0.0668 1.0000 Uiso R
H323 H 0.5151 0.5918 0.6916 0.0671 1.0000 Uiso R
H322 H 0.4797 0.6513 0.6208 0.0669 1.0000 Uiso R
H331 H 0.4906 0.4652 0.5429 0.1121 1.0000 Uiso R
H332 H 0.4147 0.3974 0.5308 0.1126 1.0000 Uiso R
H333 H 0.4062 0.5267 0.5169 0.1111 1.0000 Uiso R
H381 H 0.2433 0.2548 0.5125 0.0239 1.0000 Uiso R
H431 H 0.4377 0.1568 0.5028 0.0279 1.0000 Uiso R

loop_
_atom_site_aniso_label
_atom_site_aniso_U_11
_atom_site_aniso_U_22
_atom_site_aniso_U_33
_atom_site_aniso_U_23
_atom_site_aniso_U_13
_atom_site_aniso_U_12
P1 0.0243(3) 0.0234(2) 0.0215(2) 0.00136(18) 0.0107(2) 0.00314(19)
O2 0.0305(8) 0.0353(8) 0.0284(7) 0.0015(6) 0.0169(6) 0.0040(6)
N3 0.0245(8) 0.0253(8) 0.0266(8) 0.0001(7) 0.0096(7) 0.0050(7)
C4 0.0242(10) 0.0349(11) 0.0361(11) -0.0008(9) 0.0107(9) 0.0001(9)
C5 0.0376(12) 0.0257(10) 0.0333(11) -0.0001(8) 0.0167(9) 0.0027(9)
N6 0.0347(10) 0.0258(9) 0.0312(9) 0.0038(7) 0.0150(8) 0.0046(7)
C7 0.0417(13) 0.0395(12) 0.0321(11) 0.0089(9) 0.0175(10) 0.0133(10)
C8 0.0430(14) 0.0272(11) 0.0611(17) 0.0090(11) 0.0188(13) -0.0023(10)
N9 0.0269(9) 0.0310(9) 0.0241(8) -0.0019(7) 0.0112(7) -0.0044(7)
C10 0.0279(11) 0.0415(12) 0.0388(12) -0.0082(10) 0.0125(10) -0.0041(10)
C11 0.0395(12) 0.0468(13) 0.0265(10) -0.0096(9) 0.0171(10) -0.0144(10)
P12 0.0212(2) 0.0206(2) 0.0195(2) -0.00216(17) 0.00875(19) -0.00148(18)
O13 0.0310(8) 0.0250(7) 0.0225(7) -0.0056(5) 0.0073(6) -0.0050(6)
N14 0.0299(9) 0.0295(9) 0.0353(9) 0.0032(7) 0.0164(8) 0.0028(8)
C15 0.0588(16) 0.0300(11) 0.0511(15) 0.0050(10) 0.0369(13) 0.0108(11)
C16 0.0280(13) 0.0593(17) 0.074(2) -0.0020(15) 0.0188(13) 0.0029(12)
N17 0.0258(8) 0.0274(8) 0.0223(8) -0.0014(7) 0.0096(7) -0.0015(7)
C18 0.0415(12) 0.0311(10) 0.0256(10) -0.0027(8) 0.0170(9) -0.0043(9)
C19 0.0225(10) 0.0394(12) 0.0316(11) 0.0023(9) 0.0031(9) 0.0009(9)
N20 0.0317(9) 0.0278(8) 0.0243(8) -0.0026(7) 0.0153(7) -0.0046(7)
C21 0.0416(13) 0.0352(12) 0.0420(13) -0.0040(10) 0.0208(11) -0.0124(10)
C22 0.0560(15) 0.0364(12) 0.0318(12) 0.0019(9) 0.0251(11) -0.0031(11)
P23 0.0240(3) 0.0220(2) 0.0255(3) -0.00401(18) 0.0100(2) -0.00214(19)
O24 0.0354(8) 0.0274(7) 0.0278(7) -0.0062(6) 0.0119(6) -0.0048(6)
N25 0.0229(8) 0.0248(8) 0.0269(9) -0.0029(7) 0.0041(7) 0.0012(7)
C26 0.0296(11) 0.0235(9) 0.0329(11) -0.0035(8) 0.0099(9) 0.0033(8)
C27 0.0393(15) 0.0530(17) 0.0551(17) -0.0167(14) -0.0111(13) 0.0123(13)
N28 0.0244(9) 0.0241(8) 0.0373(10) -0.0030(7) 0.0067(8) 0.0024(7)
C29 0.0257(11) 0.0354(12) 0.0554(15) -0.0060(11) 0.0010(11) 0.0060(10)
C30 0.0452(14) 0.0427(13) 0.0249(11) 0.0034(9) 0.0064(10) 0.0030(11)
N31 0.0483(12) 0.0384(11) 0.0469(12) -0.0087(9) 0.0315(10) -0.0120(9)
C32 0.0372(13) 0.0355(12) 0.0651(17) -0.0002(12) 0.0275(13) -0.0066(10)
C33 0.102(3) 0.086(3) 0.0564(19) -0.0184(18) 0.055(2) -0.037(2)
O34 0.0302(8) 0.0272(7) 0.0343(8) 0.0063(6) 0.0100(6) 0.0081(6)
N35 0.0210(8) 0.0279(9) 0.0295(9) 0.0086(7) 0.0047(7) 0.0013(7)
O36 0.0261(8) 0.0358(9) 0.0394(9) 0.0025(7) -0.0082(7) -0.0009(7)
N37 0.0161(7) 0.0231(8) 0.0178(7) 0.0025(6) 0.0038(6) 0.0025(6)
C38 0.0196(9) 0.0238(9) 0.0166(8) 0.0012(7) 0.0065(7) 0.0005(7)
N39 0.0233(8) 0.0242(8) 0.0214(8) 0.0003(6) 0.0092(7) -0.0025(6)
N40 0.0324(10) 0.0308(9) 0.0254(9) 0.0017(7) 0.0112(8) -0.0087(8)
O41 0.0375(9) 0.0373(8) 0.0336(8) 0.0147(7) 0.0115(7) 0.0032(7)
O42 0.0391(9) 0.0484(10) 0.0364(9) 0.0065(7) 0.0232(7) -0.0069(8)
C43 0.0196(9) 0.0263(9) 0.0219(9) -0.0027(7) 0.0084(7) -0.0025(7)
N44 0.0173(8) 0.0279(8) 0.0161(7) -0.0038(6) 0.0029(6) -0.0008(6)
C45 0.0194(9) 0.0244(9) 0.0162(8) -0.0006(7) 0.0058(7) 0.0025(7)
N46 0.0235(8) 0.0236(7) 0.0148(7) 0.0010(6) 0.0100(6) 0.0010(6)
N47 0.0218(8) 0.0332(9) 0.0195(8) 0.0058(7) 0.0098(7) 0.0047(7)
O48 0.0326(8) 0.0327(8) 0.0303(8) 0.0061(6) 0.0164(6) -0.0032(6)
O49 0.0356(8) 0.0459(9) 0.0178(7) 0.0048(6) 0.0114(6) 0.0033(7)
C50 0.0185(9) 0.0222(8) 0.0171(8) -0.0003(7) 0.0072(7) -0.0002(7)
C51 0.0208(9) 0.0231(9) 0.0159(8) 0.0006(7) 0.0059(7) -0.0024(7)
N52 0.0267(8) 0.0274(8) 0.0157(7) -0.0028(6) 0.0096(7) -0.0039(7)
C53 0.0228(9) 0.0262(9) 0.0207(9) -0.0024(7) 0.0123(8) -0.0012(7)
N54 0.0187(8) 0.0246(8) 0.0194(7) -0.0012(6) 0.0075(6) 0.0008(6)
N55 0.0238(8) 0.0320(9) 0.0256(8) 0.0007(7) 0.0106(7) 0.0059(7)
O56 0.0218(7) 0.0482(10) 0.0379(8) 0.0004(7) 0.0134(7) 0.0075(7)
O57 0.0337(8) 0.0390(9) 0.0340(8) 0.0123(7) 0.0150(7) 0.0098(7)
N58 0.0434(11) 0.0290(9) 0.0182(8) -0.0039(7) 0.0150(8) -0.0118(8)
O59 0.0456(10) 0.0329(8) 0.0169(7) 0.0002(6) 0.0047(7) -0.0093(7)
O60 0.0485(10) 0.0528(10) 0.0344(9) -0.0148(8) 0.0287(8) -0.0123(8)
N61 0.0225(9) 0.0281(8) 0.0232(8) -0.0038(7) 0.0004(7) 0.0015(7)
O62 0.0198(7) 0.0540(10) 0.0372(9) -0.0091(8) 0.0043(7) -0.0095(7)
O63 0.0354(8) 0.0359(8) 0.0177(7) -0.0010(6) 0.0011(6) 0.0012(7)

loop_
_atom_type_symbol
_atom_type_scat_dispersion_real
_atom_type_scat_dispersion_imag
_atom_type_scat_Cromer_Mann_a1
_atom_type_scat_Cromer_Mann_b1
_atom_type_scat_Cromer_Mann_a2
_atom_type_scat_Cromer_Mann_b2
_atom_type_scat_Cromer_Mann_a3
_atom_type_scat_Cromer_Mann_b3
_atom_type_scat_Cromer_Mann_a4
_atom_type_scat_Cromer_Mann_b4
_atom_type_scat_Cromer_Mann_c
_atom_type_scat_source
C 0.0181 0.0091 2.3100 20.8439 1.0200 10.2075 1.5886 0.5687 0.8650 51.6512 0.2156 'International Tables Vol C 4.2.6.8 and 6.1.1.4'
H 0.0000 0.0000 0.4930 10.5109 0.3229 26.1257 0.1402 3.1424 0.0408 57.7998 0.0030 'International Tables Vol C 4.2.6.8 and 6.1.1.4'
N 0.0311 0.0180 12.2126 0.0057 3.1322 9.8933 2.0125 28.9975 1.1663 0.5826 -11.5290 'International Tables Vol C 4.2.6.8 and 6.1.1.4'
O 0.0492 0.0322 3.0485 13.2771 2.2868 5.7011 1.5463 0.3239 0.8670 32.9089 0.2508 'International Tables Vol C 4.2.6.8 and 6.1.1.4'
P 0.2955 0.4335 6.4345 1.9067 4.1791 27.1570 1.7800 0.5260 1.4908 68.1645 1.1149 'International Tables Vol C 4.2.6.8 and 6.1.1.4'

loop_
_geom_angle_atom_site_label_1
_geom_angle_atom_site_label_2
_geom_angle_atom_site_label_3
_geom_angle
_geom_angle_publ_flag
O2 P1 N3 112.06(9) yes
O2 P1 N6 117.76(9) yes
N3 P1 N6 100.49(9) yes
O2 P1 N9 109.73(9) yes
N3 P1 N9 109.49(9) yes
N6 P1 N9 106.76(10) yes
P1 N3 C4 126.73(15) yes
P1 N3 C5 119.22(15) yes
C4 N3 C5 112.63(18) yes
N3 C4 H41 108.4 no
N3 C4 H43 109.9 no
H41 C4 H43 110.6 no
N3 C4 H42 109.9 no
H41 C4 H42 108.1 no
H43 C4 H42 109.9 no
N3 C5 H51 109.5 no
N3 C5 H53 110.0 no
H51 C5 H53 108.7 no
N3 C5 H52 109.6 no
H51 C5 H52 109.6 no
H53 C5 H52 109.4 no
P1 N6 C7 117.59(15) yes
P1 N6 C8 118.75(17) yes
C7 N6 C8 112.41(19) yes
N6 C7 H71 109.6 no
N6 C7 H72 109.6 no
H71 C7 H72 108.7 no
N6 C7 H73 108.2 no
H71 C7 H73 109.3 no
H72 C7 H73 111.5 no
N6 C8 H81 109.5 no
N6 C8 H82 111.2 no
H81 C8 H82 107.0 no
N6 C8 H83 109.9 no
H81 C8 H83 110.6 no
H82 C8 H83 108.6 no
P1 N9 C10 122.23(15) yes
P1 N9 C11 121.17(15) yes
C10 N9 C11 113.98(18) yes
N9 C10 H102 111.6 no
N9 C10 H101 111.1 no
H102 C10 H101 108.3 no
N9 C10 H103 109.2 no
H102 C10 H103 108.4 no
H101 C10 H103 108.1 no
N9 C11 H111 110.9 no
N9 C11 H113 109.8 no
H111 C11 H113 107.3 no
N9 C11 H112 111.3 no
H111 C11 H112 108.7 no
H113 C11 H112 108.7 no
O13 P12 N14 109.66(10) yes
O13 P12 N17 116.42(9) yes
N14 P12 N17 107.09(9) yes
O13 P12 N20 110.51(9) yes
N14 P12 N20 110.45(9) yes
N17 P12 N20 102.43(9) yes
P12 N14 C15 121.83(17) yes
P12 N14 C16 121.87(18) yes
C15 N14 C16 114.9(2) yes
N14 C15 H151 109.3 no
N14 C15 H153 111.8 no
H151 C15 H153 108.4 no
N14 C15 H152 110.0 no
H151 C15 H152 108.4 no
H153 C15 H152 108.8 no
N14 C16 H161 109.3 no
N14 C16 H162 111.7 no
H161 C16 H162 108.7 no
N14 C16 H163 108.8 no
H161 C16 H163 108.7 no
H162 C16 H163 109.5 no
P12 N17 C18 119.87(15) yes
P12 N17 C19 116.29(14) yes
C18 N17 C19 111.89(18) yes
N17 C18 H181 110.1 no
N17 C18 H182 111.7 no
H181 C18 H182 107.0 no
N17 C18 H183 111.3 no
H181 C18 H183 107.6 no
H182 C18 H183 109.1 no
N17 C19 H192 111.0 no
N17 C19 H191 108.9 no
H192 C19 H191 108.4 no
N17 C19 H193 112.3 no
H192 C19 H193 108.2 no
H191 C19 H193 107.8 no
P12 N20 C21 125.85(15) yes
P12 N20 C22 116.80(16) yes
C21 N20 C22 112.86(18) yes
N20 C21 H211 108.4 no
N20 C21 H213 109.6 no
H211 C21 H213 108.1 no
N20 C21 H212 111.3 no
H211 C21 H212 108.8 no
H213 C21 H212 110.5 no
N20 C22 H221 108.7 no
N20 C22 H223 109.1 no
H221 C22 H223 108.9 no
N20 C22 H222 111.6 no
H221 C22 H222 110.5 no
H223 C22 H222 107.9 no
O24 P23 N25 108.96(9) yes
O24 P23 N28 119.30(9) yes
N25 P23 N28 102.44(9) yes
O24 P23 N31 109.92(10) yes
N25 P23 N31 113.24(11) yes
N28 P23 N31 102.87(11) yes
P23 N25 C26 120.71(14) yes
P23 N25 C27 117.60(17) yes
C26 N25 C27 111.81(19) yes
N25 C26 H261 108.8 no
N25 C26 H262 111.9 no
H261 C26 H262 108.3 no
N25 C26 H263 109.6 no
H261 C26 H263 108.0 no
H262 C26 H263 110.1 no
N25 C27 H271 110.6 no
N25 C27 H272 110.5 no
H271 C27 H272 108.1 no
N25 C27 H273 110.3 no
H271 C27 H273 107.5 no
H272 C27 H273 109.8 no
P23 N28 C29 121.04(18) yes
P23 N28 C30 119.40(16) yes
C29 N28 C30 111.5(2) yes
N28 C29 H292 111.2 no
N28 C29 H291 108.3 no
H292 C29 H291 108.9 no
N28 C29 H293 111.2 no
H292 C29 H293 109.5 no
H291 C29 H293 107.7 no
N28 C30 H301 111.6 no
N28 C30 H303 110.6 no
H301 C30 H303 106.7 no
N28 C30 H302 111.5 no
H301 C30 H302 108.1 no
H303 C30 H302 108.0 no
P23 N31 C32 123.53(18) yes
P23 N31 C33 120.6(2) yes
C32 N31 C33 114.0(2) yes
N31 C32 H321 108.4 no
N31 C32 H323 111.2 no
H321 C32 H323 107.5 no
N31 C32 H322 110.7 no
H321 C32 H322 108.7 no
H323 C32 H322 110.2 no
N31 C33 H331 110.0 no
N31 C33 H332 111.4 no
H331 C33 H332 108.5 no
N31 C33 H333 108.1 no
H331 C33 H333 111.2 no
H332 C33 H333 107.6 no
O34 N35 O36 126.84(18) yes
O34 N35 N37 117.05(17) yes
O36 N35 N37 116.08(17) yes
N35 N37 C38 120.06(15) yes
N35 N37 C51 119.40(16) yes
C38 N37 C51 117.72(15) yes
N37 C38 N39 112.23(15) yes
N37 C38 C45 108.88(15) yes
N39 C38 C45 100.70(14) yes
N37 C38 H381 110.2 no
N39 C38 H381 112.6 no
C45 C38 H381 111.8 no
C38 N39 N40 120.13(16) yes
C38 N39 C43 111.05(15) yes
N40 N39 C43 119.22(16) yes
N39 N40 O41 116.94(17) yes
N39 N40 O42 116.09(18) yes
O41 N40 O42 126.95(18) yes
N39 C43 N44 100.29(15) yes
N39 C43 C53 111.79(15) yes
N44 C43 C53 108.58(15) yes
N39 C43 H431 111.8 no
N44 C43 H431 112.2 no
C53 C43 H431 111.7 no
C43 N44 C45 108.67(15) yes
C43 N44 N61 117.21(16) yes
C45 N44 N61 116.59(15) yes
C38 C45 N44 105.22(14) yes
C38 C45 N46 108.48(15) yes
N44 C45 N46 109.30(15) yes
C38 C45 H451 113.4 no
N44 C45 H451 110.7 no
N46 C45 H451 109.6 no
C45 N46 N47 120.52(15) yes
C45 N46 C50 117.69(15) yes
N47 N46 C50 119.75(15) yes
N46 N47 O48 116.66(16) yes
N46 N47 O49 116.65(17) yes
O48 N47 O49 126.67(17) yes
N46 C50 C51 109.12(15) yes
N46 C50 N54 113.11(15) yes
C51 C50 N54 100.83(14) yes
N46 C50 H501 110.9 no
C51 C50 H501 111.7 no
N54 C50 H501 110.8 no
C50 C51 N37 108.37(14) yes
C50 C51 N52 105.21(15) yes
N37 C51 N52 110.17(15) yes
C50 C51 H511 112.4 no
N37 C51 H511 110.9 no
N52 C51 H511 109.6 no
C51 N52 C53 108.29(14) yes
C51 N52 N58 114.01(15) yes
C53 N52 N58 116.06(16) yes
C43 C53 N52 108.54(15) yes
C43 C53 N54 111.68(15) yes
N52 C53 N54 100.55(15) yes
C43 C53 H531 112.1 no
N52 C53 H531 112.5 no
N54 C53 H531 110.8 no
C50 N54 C53 110.29(15) yes
C50 N54 N55 120.06(15) yes
C53 N54 N55 119.32(16) yes
N54 N55 O56 116.83(17) yes
N54 N55 O57 116.93(17) yes
O56 N55 O57 126.22(19) yes
N52 N58 O59 115.35(18) yes
N52 N58 O60 117.08(18) yes
O59 N58 O60 127.37(18) yes
N44 N61 O62 116.87(17) yes
N44 N61 O63 115.24(17) yes
O62 N61 O63 127.64(18) yes

loop_
_geom_bond_atom_site_label_1
_geom_bond_atom_site_label_2
_geom_bond_distance
_geom_bond_publ_flag
P1 O2 1.4770(15) yes
P1 N3 1.6424(18) yes
P1 N6 1.6699(19) yes
P1 N9 1.6470(18) yes
N3 C4 1.461(3) yes
N3 C5 1.456(3) yes
C4 H41 0.953 no
C4 H43 0.968 no
C4 H42 0.959 no
C5 H51 0.966 no
C5 H53 0.961 no
C5 H52 0.953 no
N6 C7 1.470(3) yes
N6 C8 1.451(3) yes
C7 H71 0.986 no
C7 H72 0.986 no
C7 H73 0.970 no
C8 H81 0.981 no
C8 H82 0.965 no
C8 H83 0.988 no
N9 C10 1.456(3) yes
N9 C11 1.454(3) yes
C10 H102 0.975 no
C10 H101 0.966 no
C10 H103 0.942 no
C11 H111 0.952 no
C11 H113 0.962 no
C11 H112 0.973 no
P12 O13 1.4841(14) yes
P12 N14 1.6332(19) yes
P12 N17 1.6572(17) yes
P12 N20 1.6470(17) yes
N14 C15 1.464(3) yes
N14 C16 1.460(3) yes
C15 H151 0.954 no
C15 H153 0.967 no
C15 H152 0.967 no
C16 H161 0.957 no
C16 H162 0.967 no
C16 H163 0.977 no
N17 C18 1.461(3) yes
N17 C19 1.463(3) yes
C18 H181 0.966 no
C18 H182 0.964 no
C18 H183 0.964 no
C19 H192 0.963 no
C19 H191 0.960 no
C19 H193 0.960 no
N20 C21 1.454(3) yes
N20 C22 1.460(3) yes
C21 H211 0.968 no
C21 H213 0.957 no
C21 H212 0.962 no
C22 H221 0.970 no
C22 H223 0.964 no
C22 H222 0.966 no
P23 O24 1.4806(15) yes
P23 N25 1.6539(18) yes
P23 N28 1.643(2) yes
P23 N31 1.641(2) yes
N25 C26 1.466(3) yes
N25 C27 1.440(3) yes
C26 H261 0.961 no
C26 H262 0.970 no
C26 H263 0.970 no
C27 H271 0.965 no
C27 H272 0.981 no
C27 H273 0.959 no
N28 C29 1.460(3) yes
N28 C30 1.465(3) yes
C29 H292 0.966 no
C29 H291 0.975 no
C29 H293 0.961 no
C30 H301 0.971 no
C30 H303 0.972 no
C30 H302 0.981 no
N31 C32 1.456(3) yes
N31 C33 1.428(4) yes
C32 H321 0.976 no
C32 H323 0.963 no
C32 H322 0.957 no
C33 H331 0.975 no
C33 H332 0.965 no
C33 H333 0.999 no
O34 N35 1.219(2) yes
N35 O36 1.222(2) yes
N35 N37 1.396(2) yes
N37 C38 1.442(2) yes
N37 C51 1.436(2) yes
C38 N39 1.469(2) yes
C38 C45 1.570(2) yes
C38 H381 0.986 no
N39 N40 1.370(2) yes
N39 C43 1.457(3) yes
N40 O41 1.217(3) yes
N40 O42 1.231(2) yes
C43 N44 1.452(2) yes
C43 C53 1.595(3) yes
C43 H431 1.005 no
N44 C45 1.480(2) yes
N44 N61 1.423(2) yes
C45 N46 1.436(2) yes
C45 H451 0.948 no
N46 N47 1.390(2) yes
N46 C50 1.438(2) yes
N47 O48 1.222(2) yes
N47 O49 1.218(2) yes
C50 C51 1.568(2) yes
C50 N54 1.476(2) yes
C50 H501 0.966 no
C51 N52 1.485(2) yes
C51 H511 0.959 no
N52 C53 1.449(3) yes
N52 N58 1.429(2) yes
C53 N54 1.459(2) yes
C53 H531 0.961 no
N54 N55 1.362(2) yes
N55 O56 1.230(2) yes
N55 O57 1.224(2) yes
N58 O59 1.209(3) yes
N58 O60 1.215(3) yes
N61 O62 1.214(2) yes
N61 O63 1.211(2) yes

loop_
_geom_hbond_atom_site_label_D
_geom_hbond_atom_site_label_H
_geom_hbond_atom_site_label_A
_geom_hbond_site_symmetry_A
_geom_hbond_angle_DHA
_geom_hbond_distance_DH
_geom_hbond_distance_HA
_geom_hbond_distance_DA
_geom_hbond_publ_flag
C15 H152 O49 4_544 163 0.97 2.52 3.459(4) yes
C30 H303 O60 4_555 135 0.97 2.47 3.238(4) yes
C43 H431 O56 2_656 139 1.00 2.43 3.260(4) yes
